data_2205122
loop_
_publ_author_name
'Laurent F. Bornaghi'
'Sally-Ann Poulsen'
'Peter C. Healy'
'Alan R. White'

_publ_section_title
;
 <i>N</i>-(2-Nitrophenylsulfonyl)glycine methyl ester
;
_journal_issue 2
_journal_name_full 'Acta Crystallographica Section E'
_journal_page_first o323
_journal_page_last o325
_journal_paper_doi 10.1107/S1600536805000784
_journal_volume 61
_journal_year 2005
_chemical_formula_iupac 'C9 H10 N2 O6 S'
_chemical_formula_moiety 'C9 H10 N2 O6 S'
_chemical_formula_sum 'C9 H10 N2 O6 S'
_chemical_formula_weight 274.26
_chemical_name_systematic
;
N-(2-Nitrophenylsulfonyl)glycine methyl ester
;
_space_group_IT_number 14
_symmetry_cell_setting monoclinic
_symmetry_space_group_name_Hall '-P 2ybc'
_symmetry_space_group_name_H-M 'P 1 21/c 1'
_atom_sites_solution_hydrogens geom
_atom_sites_solution_primary direct
_atom_sites_solution_secondary difmap
_cell_angle_alpha 90
_cell_angle_beta 98.18(2)
_cell_angle_gamma 90
_cell_formula_units_Z 4
_cell_length_a 19.805(3)
_cell_length_b 7.988(2)
_cell_length_c 7.369(2)
_cell_measurement_reflns_used 25
_cell_measurement_temperature 295
_cell_measurement_theta_max 15.8
_cell_measurement_theta_min 12.6
_cell_volume 1153.9(5)
_computing_cell_refinement 'MSC/AFC7 Diffractometer Control Software for Windows'
_computing_data_collection
;
MSC/AFC7 Diffractometer Control Software for Windows  (Molecular Structure
Corporation, 1999)
;
_computing_data_reduction 'TEXSAN for Windows (Molecular Structure Corporation, 2001)'
_computing_molecular_graphics 'PLATON (Spek, 2001) and ORTEP-3 (Farrugia, 1997)'
_computing_publication_material 'TEXSAN for Windows and PLATON'
_computing_structure_refinement 'TEXSAN for Windows and SHELXL97 (Sheldrick, 1997)'
_computing_structure_solution 'TEXSAN for Windows'
_diffrn_ambient_temperature 295
_diffrn_measured_fraction_theta_full 0.999
_diffrn_measured_fraction_theta_max 0.999
_diffrn_measurement_device 'Rigaku AFC-7R'
_diffrn_measurement_method \w-2\q
_diffrn_radiation_monochromator graphite
_diffrn_radiation_source 'Rigaku rotating-anode'
_diffrn_radiation_type 'Mo K\a'
_diffrn_radiation_wavelength 0.7107
_diffrn_reflns_av_R_equivalents 0.0353
_diffrn_reflns_av_sigmaI/netI 0.0347
_diffrn_reflns_limit_h_max 23
_diffrn_reflns_limit_h_min -11
_diffrn_reflns_limit_k_max 9
_diffrn_reflns_limit_k_min 0
_diffrn_reflns_limit_l_max 8
_diffrn_reflns_limit_l_min -8
_diffrn_reflns_number 2280
_diffrn_reflns_reduction_process ' ?'
_diffrn_reflns_theta_full 25.01
_diffrn_reflns_theta_max 25.01
_diffrn_reflns_theta_min 2.75
_diffrn_standards_decay_% 0.28
_diffrn_standards_interval_count 150
_diffrn_standards_number 3
_exptl_absorpt_coefficient_mu 0.304
_exptl_absorpt_correction_type none
_exptl_crystal_colour colorless
_exptl_crystal_density_diffrn 1.579
_exptl_crystal_density_meas ?
_exptl_crystal_description prism
_exptl_crystal_F_000 568
_exptl_crystal_size_max 0.50
_exptl_crystal_size_mid 0.30
_exptl_crystal_size_min 0.30
_refine_diff_density_max 0.404
_refine_diff_density_min -0.555
_refine_ls_extinction_method none
_refine_ls_goodness_of_fit_ref 1.088
_refine_ls_hydrogen_treatment constr
_refine_ls_matrix_type full
_refine_ls_number_parameters 163
_refine_ls_number_reflns 2037
_refine_ls_number_restraints 0
_refine_ls_restrained_S_all 1.088
_refine_ls_R_factor_all 0.0750
_refine_ls_R_factor_gt 0.0496
_refine_ls_shift/su_max 0.000
_refine_ls_shift/su_mean 0.000
_refine_ls_structure_factor_coef Fsqd
_refine_ls_weighting_details 'calc w = 1/[\s^2^(Fo^2^)+(0.1367P)^2^+0.8688P] where P = (Fo^2^+2Fc^2^)/3'
_refine_ls_weighting_scheme calc
_refine_ls_wR_factor_gt 0.1504
_refine_ls_wR_factor_ref 0.2061
_reflns_number_gt 1621
_reflns_number_total 2037
_reflns_threshold_expression I>2\s(I)
_cod_data_source_file nc6016.cif
_cod_data_source_block I
_cod_depositor_comments
;
The following automatic conversions were performed:
'_symmetry_cell_setting' value 'Monoclinic' changed to 'monoclinic'
according to '/home/saulius/struct/CIF-dictionaries/cif_core.dic'
dictionary named 'cif_core.dic' version 2.4.1 from 2010-06-29.

Automatic conversion script
Id: cif_fix_enum 1527 2010-12-29 10:47:43Z saulius 

The following automatic conversions were performed:

'_symmetry_cell_setting' value 'Monoclinic' changed to 'monoclinic'
according to /home/saulius/struct/CIF-dictionaries/cif_core.dic
dictionary named 'cif_core.dic' version 2.4.1 from 2010-06-29.

Automatic conversion script
Id: cif_fix_values 1715 2011-07-08 13:25:40Z adriana 
;
_cod_original_sg_symbol_H-M 'P 21/c'
_cod_database_code 2205122
_cod_database_fobs_code 2205122

loop_
_symmetry_equiv_pos_site_id
_symmetry_equiv_pos_as_xyz
1 x,y,z
2 -x,1/2+y,1/2-z
3 -x,-y,-z
4 x,1/2-y,1/2+z

loop_
_atom_site_aniso_label
_atom_site_aniso_U_11
_atom_site_aniso_U_22
_atom_site_aniso_U_33
_atom_site_aniso_U_12
_atom_site_aniso_U_13
_atom_site_aniso_U_23
S1 0.0389(6) 0.0343(6) 0.0395(6) -0.0076(3) 0.0084(4) -0.0030(3)
O1 0.075(2) 0.0358(16) 0.081(2) 0.0085(15) 0.0001(17) -0.0085(15)
O2 0.050(2) 0.075(2) 0.109(3) 0.0242(17) -0.0174(19) 0.006(2)
O3 0.067(2) 0.0490(16) 0.0551(17) -0.0197(14) -0.0009(14) 0.0187(14)
O4 0.0439(15) 0.0622(19) 0.0663(19) -0.0108(13) 0.0216(13) -0.0237(15)
O5 0.0591(18) 0.0516(18) 0.073(2) -0.0089(14) -0.0044(15) 0.0255(16)
O6 0.0413(15) 0.0371(14) 0.0674(18) 0.0000(11) 0.0016(13) 0.0082(13)
N1 0.0393(17) 0.0395(18) 0.0493(18) 0.0017(13) -0.0003(13) -0.0136(14)
N2 0.0436(18) 0.0396(18) 0.059(2) 0.0051(15) 0.0069(15) 0.0021(16)
C1 0.0333(17) 0.0296(16) 0.0282(15) -0.0031(13) 0.0042(12) -0.0022(12)
C2 0.0384(18) 0.0327(18) 0.0356(17) -0.0014(14) 0.0052(14) -0.0007(14)
C3 0.040(2) 0.056(2) 0.052(2) -0.0110(18) 0.0072(16) -0.0018(19)
C4 0.066(3) 0.043(2) 0.050(2) -0.025(2) 0.0123(19) -0.0033(18)
C5 0.073(3) 0.0294(19) 0.042(2) -0.0084(18) 0.0062(18) -0.0022(16)
C6 0.050(2) 0.0320(18) 0.0395(18) 0.0020(15) 0.0076(15) -0.0026(15)
C7 0.042(2) 0.0376(18) 0.0436(19) -0.0057(15) 0.0033(16) -0.0025(15)
C8 0.046(2) 0.0290(17) 0.0433(19) -0.0016(15) 0.0039(15) -0.0001(15)
C9 0.040(2) 0.055(3) 0.099(4) -0.006(2) 0.005(2) 0.010(3)

loop_
_atom_site_label
_atom_site_fract_x
_atom_site_fract_y
_atom_site_fract_z
_atom_site_U_iso_or_equiv
_atom_site_thermal_displace_type
_atom_site_occupancy
_atom_site_type_symbol
S1 0.26243(4) 0.50077(10) 0.93936(12) 0.0373(3) Uani 1.000 S
O1 0.13296(18) 0.6575(4) 1.0531(5) 0.0650(11) Uani 1.000 O
O2 0.05205(17) 0.6008(5) 0.8356(6) 0.0808(14) Uani 1.000 O
O3 0.23320(16) 0.6311(4) 0.8198(4) 0.0580(10) Uani 1.000 O
O4 0.31893(14) 0.4074(4) 0.8945(4) 0.0561(10) Uani 1.000 O
O5 0.40773(16) 0.7240(4) 1.0891(5) 0.0626(11) Uani 1.000 O
O6 0.46370(13) 0.5366(3) 1.2802(4) 0.0492(9) Uani 1.000 O
N1 0.28386(15) 0.5743(4) 1.1414(4) 0.0433(10) Uani 1.000 N
N2 0.10259(16) 0.5631(4) 0.9403(5) 0.0474(11) Uani 1.000 N
C1 0.19546(17) 0.3520(4) 0.9502(4) 0.0304(9) Uani 1.000 C
C2 0.12700(18) 0.3902(4) 0.9360(5) 0.0356(10) Uani 1.000 C
C3 0.0775(2) 0.2660(6) 0.9238(6) 0.0493(12) Uani 1.000 C
C4 0.0976(2) 0.1003(5) 0.9307(6) 0.0526(14) Uani 1.000 C
C5 0.1653(2) 0.0596(5) 0.9479(5) 0.0483(14) Uani 1.000 C
C6 0.2140(2) 0.1844(4) 0.9570(5) 0.0404(11) Uani 1.000 C
C7 0.34658(19) 0.5296(5) 1.2533(5) 0.0413(11) Uani 1.000 C
C8 0.40842(19) 0.6104(4) 1.1944(5) 0.0397(11) Uani 1.000 C
C9 0.5291(2) 0.6045(6) 1.2505(8) 0.0651(18) Uani 1.000 C
H1 0.26160 0.65790 1.17070 0.0690 Uiso 1.000 H
H3 0.03070 0.29430 0.91160 0.0630 Uiso 1.000 H
H4 0.06520 0.01330 0.92290 0.0640 Uiso 1.000 H
H5 0.17880 -0.05470 0.95480 0.0580 Uiso 1.000 H
H6 0.26100 0.15500 0.96780 0.0480 Uiso 1.000 H
H7A 0.34370 0.56250 1.37700 0.0520 Uiso 1.000 H
H7B 0.35150 0.41230 1.24820 0.0520 Uiso 1.000 H
H9A 0.52740 0.62870 1.12270 0.0780 Uiso 1.000 H
H9B 0.56350 0.52520 1.28660 0.0780 Uiso 1.000 H
H9C 0.53730 0.70430 1.31860 0.0780 Uiso 1.000 H

loop_
_atom_type_symbol
_atom_type_description
_atom_type_scat_dispersion_real
_atom_type_scat_dispersion_imag
_atom_type_scat_source
S S 0.1246 0.1234 'International Tables Vol C Tables 4.2.6.8 and 6.1.1.4'
O O 0.0106 0.0060 'International Tables Vol C Tables 4.2.6.8 and 6.1.1.4'
N N 0.0061 0.0033 'International Tables Vol C Tables 4.2.6.8 and 6.1.1.4'
H H 0.0000 0.0000 'International Tables Vol C Tables 4.2.6.8 and 6.1.1.4'
C C 0.0033 0.0016 'International Tables Vol C Tables 4.2.6.8 and 6.1.1.4'

loop_
_geom_angle_atom_site_label_1
_geom_angle_atom_site_label_2
_geom_angle_atom_site_label_3
_geom_angle
_geom_angle_publ_flag
O3 S1 O4 120.06(18) yes
O3 S1 N1 109.64(17) yes
O3 S1 C1 105.83(17) yes
O4 S1 N1 107.18(17) yes
O4 S1 C1 105.93(17) yes
N1 S1 C1 107.58(15) yes
C8 O6 C9 117.2(3) yes
S1 N1 C7 122.4(3) yes
O1 N2 O2 124.4(4) yes
O1 N2 C2 117.8(3) yes
O2 N2 C2 117.8(3) yes
C7 N1 H1 119.36 no
S1 N1 H1 116.66 no
C2 C1 C6 117.9(3) no
S1 C1 C6 116.6(3) yes
S1 C1 C2 125.2(3) yes
N2 C2 C1 122.1(3) yes
N2 C2 C3 116.3(3) yes
C1 C2 C3 121.6(3) no
C2 C3 C4 119.0(4) no
C3 C4 C5 120.3(4) no
C4 C5 C6 120.1(4) no
C1 C6 C5 121.0(4) no
N1 C7 C8 113.7(3) yes
O6 C8 C7 108.9(3) yes
O5 C8 O6 125.6(4) yes
O5 C8 C7 125.5(4) yes
C2 C3 H3 120.58 no
C4 C3 H3 120.40 no
C3 C4 H4 120.96 no
C5 C4 H4 118.72 no
C4 C5 H5 119.85 no
C6 C5 H5 120.07 no
C1 C6 H6 119.44 no
C5 C6 H6 119.56 no
N1 C7 H7A 108.34 no
N1 C7 H7B 108.07 no
C8 C7 H7A 108.57 no
C8 C7 H7B 108.80 no
H7A C7 H7B 109.32 no
O6 C9 H9A 108.48 no
O6 C9 H9B 109.40 no
O6 C9 H9C 109.01 no
H9A C9 H9B 109.69 no
H9A C9 H9C 109.38 no
H9B C9 H9C 110.83 no

loop_
_geom_bond_atom_site_label_1
_geom_bond_atom_site_label_2
_geom_bond_distance
_geom_bond_publ_flag
S1 O3 1.432(3) yes
S1 O4 1.422(3) yes
S1 N1 1.601(3) yes
S1 C1 1.791(3) yes
O1 N2 1.216(5) yes
O2 N2 1.212(5) yes
O5 C8 1.193(5) yes
O6 C8 1.322(5) yes
O6 C9 1.449(5) yes
N1 C7 1.435(5) yes
N2 C2 1.465(5) yes
N1 H1 0.8450 no
C1 C6 1.387(5) no
C1 C2 1.379(5) no
C2 C3 1.389(6) no
C3 C4 1.381(6) no
C4 C5 1.368(6) no
C5 C6 1.382(5) no
C7 C8 1.502(5) no
C3 H3 0.9458 no
C4 H4 0.9421 no
C5 H5 0.9507 no
C6 H6 0.9523 no
C7 H7A 0.9581 no
C7 H7B 0.9433 no
C9 H9A 0.9573 no
C9 H9B 0.9405 no
C9 H9C 0.9437 no

loop_
_geom_contact_atom_site_label_1
_geom_contact_atom_site_label_2
_geom_contact_distance
_geom_contact_site_symmetry_2
_geom_contact_publ_flag
S1 O1 3.075(4) . no
S1 O5 3.431(3) . no
O1 S1 3.075(4) . no
O1 O3 2.813(5) . no
O1 N1 3.040(5) . no
O1 C5 3.387(5) 1_565 no
O1 C5 3.369(5) 4_555 no
O1 O3 3.090(5) 4_565 no
O2 C4 3.314(6) 2_556 no
O2 C3 3.253(6) 2_556 no
O3 N2 2.903(5) . no
O3 O1 2.813(5) . no
O3 C5 3.254(5) 4_554 no
O3 N1 2.941(4) 4_564 no
O3 O1 3.090(5) 4_564 no
O4 C8 3.089(5) . no
O4 C9 3.335(5) 3_667 no
O5 S1 3.431(3) . no
O5 N1 2.805(4) . no
O5 C7 3.257(5) 4_564 no
O5 C8 3.197(5) 4_564 no
O1 H5 2.6117 1_565 no
O1 H1 2.5717 . no
O2 H4 2.8724 2_556 no
O2 H3 2.7466 2_556 no
O2 H3 2.5600 . no
O2 H3 2.7797 3_567 no
O3 H1 2.1307 4_564 no
O3 H5 2.8183 4_554 no
O4 H7B 2.5947 . no
O4 H6 2.4185 . no
O4 H9B 2.8942 3_667 no
O4 H7B 2.8805 4_554 no
O5 H9B 2.6084 2_657 no
O5 H9A 2.4680 . no
O5 H9C 2.8697 . no
O5 H7A 2.5289 4_564 no
O6 H9C 2.7517 2_647 no
N1 O1 3.040(5) . no
N1 O5 2.805(4) . no
N1 O3 2.941(4) 4_565 no
N2 O3 2.903(5) . no
C3 O2 3.253(6) 2_546 no
C4 O2 3.314(6) 2_546 no
C5 O1 3.387(5) 1_545 no
C5 O1 3.369(5) 4_554 no
C5 O3 3.254(5) 4_555 no
C7 O5 3.257(5) 4_565 no
C8 O4 3.089(5) . no
C8 O5 3.197(5) 4_565 no
C9 O4 3.335(5) 3_667 no
C7 H6 2.8823 4_555 no
H1 O1 2.5717 . no
H1 O3 2.1307 4_565 no
H3 O2 2.5600 . no
H3 O2 2.7466 2_546 no
H3 O2 2.7797 3_567 no
H4 O2 2.8724 2_546 no
H5 O1 2.6117 1_545 no
H5 O3 2.8183 4_555 no
H6 O4 2.4185 . no
H6 C7 2.8823 4_554 no
H6 H7A 2.5417 4_554 no
H7A O5 2.5289 4_565 no
H7A H6 2.5417 4_555 no
H7B O4 2.5947 . no
H7B O4 2.8805 4_555 no
H9A O5 2.4680 . no
H9B O5 2.6084 2_647 no
H9B O4 2.8942 3_667 no
H9C O5 2.8697 . no
H9C O6 2.7517 2_657 no

loop_
_geom_hbond_atom_site_label_D
_geom_hbond_atom_site_label_H
_geom_hbond_atom_site_label_A
_geom_hbond_site_symmetry_A
_geom_hbond_distance_DH
_geom_hbond_distance_HA
_geom_hbond_distance_DA
_geom_hbond_angle_DHA
_geom_hbond_publ_flag
N1 H1 O1 . 0.84 2.57 3.040(5) 116 yes
N1 H1 O3 4_565 0.84 2.13 2.941(4) 160 yes
C6 H6 O4 . 0.95 2.42 2.824(5) 105 yes
C7 H7A O5 4_565 0.96 2.53 3.257(5) 133 yes

loop_
_geom_torsion_atom_site_label_1
_geom_torsion_atom_site_label_2
_geom_torsion_atom_site_label_3
_geom_torsion_atom_site_label_4
_geom_torsion
_geom_torsion_publ_flag
O3 S1 N1 C7 -138.5(3) no
O4 S1 N1 C7 -6.7(3) no
C1 S1 N1 C7 106.9(3) no
O3 S1 C1 C2 -31.3(3) no
O3 S1 C1 C6 142.6(3) no
O4 S1 C1 C2 -159.8(3) no
O4 S1 C1 C6 14.1(3) no
N1 S1 C1 C2 85.8(3) no
N1 S1 C1 C6 -100.2(3) no
C9 O6 C8 C7 -176.1(3) no
C9 O6 C8 O5 3.1(6) no
S1 N1 C7 C8 74.4(4) no
O1 N2 C2 C3 134.6(4) no
O1 N2 C2 C1 -43.1(5) no
O2 N2 C2 C3 -42.9(5) no
O2 N2 C2 C1 139.5(4) no
S1 C1 C2 C3 172.2(3) no
S1 C1 C6 C5 -173.7(3) no
C6 C1 C2 N2 175.8(3) no
C6 C1 C2 C3 -1.7(5) no
S1 C1 C2 N2 -10.3(5) no
C2 C1 C6 C5 0.7(5) no
C1 C2 C3 C4 1.6(6) no
N2 C2 C3 C4 -176.0(4) no
C2 C3 C4 C5 -0.5(6) no
C3 C4 C5 C6 -0.5(6) no
C4 C5 C6 C1 0.4(6) no
N1 C7 C8 O5 13.4(5) no
N1 C7 C8 O6 -167.4(3) no

loop_
_cod_related_entry_id
_cod_related_entry_database
_cod_related_entry_code
1 ChemSpider 650034
